data_1547750
loop_
_publ_author_name
'Kai-Jen Chen'
'Ya-Ching Tsai'
'Yuji Suzaki'
'Kohtaro Osakada'
'Atsushi Miura'
'Masaki Horie'

_publ_section_title
;
 Rapid and reversible photoinduced switching of a rotaxane crystal
;
_journal_name_full 'Nature Communications'
_journal_page_first 13321
_journal_paper_doi 10.1038/ncomms13321
_journal_volume 7
_journal_year 2016
_chemical_formula_sum 'C43 H54 F6 Fe N O8 P'
_chemical_formula_weight 913.69
_space_group_crystal_system triclinic
_space_group_IT_number 2
_space_group_name_Hall '-P 1'
_space_group_name_H-M_alt 'P -1'
_symmetry_space_group_name_Hall '-P 1'
_symmetry_space_group_name_H-M 'P -1'
_atom_sites_solution_hydrogens geom
_cell_angle_alpha 87.3043(10)
_cell_angle_beta 79.8391(9)
_cell_angle_gamma 88.8264(9)
_cell_formula_units_Z 2
_cell_length_a 10.3393(4)
_cell_length_b 11.1764(4)
_cell_length_c 19.3966(8)
_cell_measurement_reflns_used 8011
_cell_measurement_temperature 318(2)
_cell_measurement_theta_max 22.7473
_cell_measurement_theta_min 2.6615
_cell_volume 2203.63(15)
_computing_cell_refinement 'SAINT V8.34A (Bruker AXS Inc., 2013)'
_computing_data_collection 'APEX2 (Bruker AXS, 2010)'
_computing_data_reduction 'SAINT V8.34A (Bruker AXS Inc., 2013)'
_computing_molecular_graphics 'SHELXTL (Sheldrick, 2008)'
_computing_publication_material SHELXTL
_computing_structure_refinement 'SHELXL-2014/6 (Sheldrick, 2014)'
_diffrn_ambient_temperature 318(2)
_diffrn_detector_area_resol_mean 8.3333
_diffrn_measured_fraction_theta_full 0.998
_diffrn_measured_fraction_theta_max 0.993
_diffrn_measurement_device_type 'Bruker APEX-II CCD'
_diffrn_measurement_method '\f and \w scans'
_diffrn_radiation_type MoK\a
_diffrn_radiation_wavelength 0.71073
_diffrn_reflns_av_R_equivalents 0.0256
_diffrn_reflns_av_unetI/netI 0.0266
_diffrn_reflns_Laue_measured_fraction_full 0.998
_diffrn_reflns_Laue_measured_fraction_max 0.993
_diffrn_reflns_limit_h_max 12
_diffrn_reflns_limit_h_min -10
_diffrn_reflns_limit_k_max 14
_diffrn_reflns_limit_k_min -14
_diffrn_reflns_limit_l_max 24
_diffrn_reflns_limit_l_min -24
_diffrn_reflns_number 33157
_diffrn_reflns_point_group_measured_fraction_full 0.998
_diffrn_reflns_point_group_measured_fraction_max 0.993
_diffrn_reflns_theta_full 25.242
_diffrn_reflns_theta_max 26.519
_diffrn_reflns_theta_min 1.068
_exptl_absorpt_coefficient_mu 0.455
_exptl_absorpt_correction_T_max 0.9485
_exptl_absorpt_correction_T_min 0.8482
_exptl_absorpt_correction_type multi-scan
_exptl_absorpt_process_details 'SADABS V2014/4 (Bruker AXS Inc.)'
_exptl_crystal_colour Yellow
_exptl_crystal_density_diffrn 1.377
_exptl_crystal_density_method 'not measured'
_exptl_crystal_description Tabullar
_exptl_crystal_F_000 956
_exptl_crystal_size_max 0.30
_exptl_crystal_size_mid 0.22
_exptl_crystal_size_min 0.10
_refine_diff_density_max 0.821
_refine_diff_density_min -0.737
_refine_diff_density_rms 0.047
_refine_ls_extinction_coef .
_refine_ls_extinction_method none
_refine_ls_goodness_of_fit_ref 1.042
_refine_ls_hydrogen_treatment constr
_refine_ls_matrix_type full
_refine_ls_number_parameters 542
_refine_ls_number_reflns 9091
_refine_ls_number_restraints 0
_refine_ls_restrained_S_all 1.042
_refine_ls_R_factor_all 0.0739
_refine_ls_R_factor_gt 0.0527
_refine_ls_shift/su_max 0.003
_refine_ls_shift/su_mean 0.000
_refine_ls_structure_factor_coef Fsqd
_refine_ls_weighting_details 'w=1/[\s^2^(Fo^2^)+(0.0704P)^2^+1.2892P] where P=(Fo^2^+2Fc^2^)/3'
_refine_ls_weighting_scheme calc
_refine_ls_wR_factor_gt 0.1381
_refine_ls_wR_factor_ref 0.1550
_reflns_Friedel_coverage 0.000
_reflns_Friedel_fraction_full .
_reflns_Friedel_fraction_max .
_reflns_number_gt 6760
_reflns_number_total 9091
_reflns_threshold_expression 'I > 2\s(I)'
_cod_data_source_file rotaxane45C.cif
_cod_data_source_block mo_160522VT2_60_0m
_cod_database_code 1547750
_shelx_space_group_comment
;
The symmetry employed for this shelxl refinement is uniquely defined
by the following loop, which should always be used as a source of
symmetry information in preference to the above space-group names.
They are only intended as comments.
;
_shelxl_version_number 2014/6

loop_
_space_group_symop_operation_xyz
'x, y, z'
'-x, -y, -z'

loop_
_atom_site_label
_atom_site_type_symbol
_atom_site_fract_x
_atom_site_fract_y
_atom_site_fract_z
_atom_site_U_iso_or_equiv
_atom_site_adp_type
_atom_site_occupancy
_atom_site_site_symmetry_order
_atom_site_calc_flag
_atom_site_refinement_flags_posn
_atom_site_refinement_flags_adp
_atom_site_refinement_flags_occupancy
_atom_site_disorder_assembly
_atom_site_disorder_group
Fe1 Fe 0.31845(4) 0.36569(4) 0.93081(2) 0.05366(14) Uani 1 1 d . . . . .
P1 P 0.94617(8) 0.72741(7) 0.74592(5) 0.0643(2) Uani 1 1 d . . . . .
C1 C 0.2153(3) 0.4956(3) 0.6068(2) 0.0764(9) Uani 1 1 d . . . . .
H1A H 0.1333 0.5364 0.6022 0.092 Uiso 1 1 calc R U . . .
H1B H 0.2691 0.4925 0.5606 0.092 Uiso 1 1 calc R U . . .
C2 C 0.2845(3) 0.5612(3) 0.6536(2) 0.0730(9) Uani 1 1 d . . . . .
H2A H 0.2833 0.6464 0.6415 0.088 Uiso 1 1 calc R U . . .
H2B H 0.2411 0.5486 0.7019 0.088 Uiso 1 1 calc R U . . .
C3 C 0.4937(3) 0.5820(3) 0.68365(16) 0.0643(8) Uani 1 1 d . . . . .
H3A H 0.4658 0.5649 0.7335 0.077 Uiso 1 1 calc R U . . .
H3B H 0.4831 0.6673 0.6743 0.077 Uiso 1 1 calc R U . . .
C4 C 0.6330(3) 0.5461(3) 0.66231(19) 0.0698(9) Uani 1 1 d . . . . .
H4A H 0.6623 0.5675 0.6131 0.084 Uiso 1 1 calc R U . . .
H4B H 0.6873 0.5875 0.6893 0.084 Uiso 1 1 calc R U . . .
C5 C 0.7792(3) 0.3820(3) 0.66865(16) 0.0646(8) Uani 1 1 d . . . . .
H5A H 0.8340 0.4339 0.6345 0.078 Uiso 1 1 calc R U . . .
H5B H 0.7885 0.3012 0.6521 0.078 Uiso 1 1 calc R U . . .
C6 C 0.8252(3) 0.3844(3) 0.73714(15) 0.0581(7) Uani 1 1 d . . . . .
H6A H 0.9201 0.3753 0.7304 0.070 Uiso 1 1 calc R U . . .
H6B H 0.8009 0.4599 0.7589 0.070 Uiso 1 1 calc R U . . .
C7 C 0.7931(3) 0.2725(3) 0.84602(15) 0.0556(7) Uani 1 1 d . . . . .
C8 C 0.8588(3) 0.3538(3) 0.87768(17) 0.0694(8) Uani 1 1 d . . . . .
H8 H 0.8859 0.4257 0.8540 0.083 Uiso 1 1 calc R U . . .
C9 C 0.8847(4) 0.3293(4) 0.94410(19) 0.0891(11) Uani 1 1 d . . . . .
H9 H 0.9290 0.3849 0.9652 0.107 Uiso 1 1 calc R U . . .
C10 C 0.8460(4) 0.2248(5) 0.97884(19) 0.0959(12) Uani 1 1 d . . . . .
H10 H 0.8648 0.2085 1.0235 0.115 Uiso 1 1 calc R U . . .
C11 C 0.7784(4) 0.1417(4) 0.94827(19) 0.0853(11) Uani 1 1 d . . . . .
H11 H 0.7511 0.0705 0.9728 0.102 Uiso 1 1 calc R U . . .
C12 C 0.7513(3) 0.1643(3) 0.88130(17) 0.0635(8) Uani 1 1 d . . . . .
C13 C 0.6612(4) -0.0291(3) 0.8729(2) 0.0853(11) Uani 1 1 d . . . . .
H13A H 0.6046 -0.0281 0.9185 0.102 Uiso 1 1 calc R U . . .
H13B H 0.7432 -0.0689 0.8786 0.102 Uiso 1 1 calc R U . . .
C14 C 0.5977(4) -0.0934(3) 0.8243(3) 0.1012(14) Uani 1 1 d . . . . .
H14A H 0.6464 -0.0816 0.7770 0.121 Uiso 1 1 calc R U . . .
H14B H 0.5972 -0.1785 0.8368 0.121 Uiso 1 1 calc R U . . .
C15 C 0.3778(4) -0.1166(3) 0.8220(3) 0.1063(15) Uani 1 1 d . . . . .
H15A H 0.3761 -0.1788 0.8588 0.128 Uiso 1 1 calc R U . . .
H15B H 0.4035 -0.1556 0.7780 0.128 Uiso 1 1 calc R U . . .
C16 C 0.2462(4) -0.0784(3) 0.8242(2) 0.0896(12) Uani 1 1 d . . . . .
H16A H 0.2082 -0.1260 0.7925 0.107 Uiso 1 1 calc R U . . .
H16B H 0.1984 -0.0962 0.8712 0.107 Uiso 1 1 calc R U . . .
C17 C 0.0924(3) 0.0762(3) 0.81306(19) 0.0736(9) Uani 1 1 d . . . . .
H17A H 0.0815 0.1548 0.8326 0.088 Uiso 1 1 calc R U . . .
H17B H 0.0378 0.0209 0.8451 0.088 Uiso 1 1 calc R U . . .
C18 C 0.0477(3) 0.0811(3) 0.74491(19) 0.0686(8) Uani 1 1 d . . . . .
H18A H 0.0717 0.0072 0.7212 0.082 Uiso 1 1 calc R U . . .
H18B H -0.0471 0.0902 0.7520 0.082 Uiso 1 1 calc R U . . .
C19 C 0.0730(3) 0.1996(3) 0.63834(17) 0.0630(7) Uani 1 1 d . . . . .
C20 C -0.0008(4) 0.1223(4) 0.6080(2) 0.0844(11) Uani 1 1 d . . . . .
H20 H -0.0310 0.0515 0.6321 0.101 Uiso 1 1 calc R U . . .
C21 C -0.0299(5) 0.1491(5) 0.5431(3) 0.1065(15) Uani 1 1 d . . . . .
H21 H -0.0795 0.0961 0.5233 0.128 Uiso 1 1 calc R U . . .
C22 C 0.0124(4) 0.2514(5) 0.5070(2) 0.1039(14) Uani 1 1 d . . . . .
H22 H -0.0085 0.2684 0.4629 0.125 Uiso 1 1 calc R U . . .
C23 C 0.0876(4) 0.3319(4) 0.53602(19) 0.0881(11) Uani 1 1 d . . . . .
H23 H 0.1173 0.4022 0.5113 0.106 Uiso 1 1 calc R U . . .
C24 C 0.1174(3) 0.3054(3) 0.60218(16) 0.0648(8) Uani 1 1 d . . . . .
C25 C 0.3718(3) 0.3666(2) 0.82550(12) 0.0457(6) Uani 1 1 d . . . . .
C26 C 0.2368(3) 0.3991(3) 0.84361(13) 0.0556(7) Uani 1 1 d . . . . .
H26 H 0.1665 0.3592 0.8316 0.067 Uiso 1 1 calc R U . . .
C27 C 0.2288(4) 0.5030(3) 0.88314(15) 0.0690(9) Uani 1 1 d . . . . .
H27 H 0.1519 0.5434 0.9017 0.083 Uiso 1 1 calc R U . . .
C28 C 0.3553(4) 0.5346(3) 0.88963(16) 0.0725(9) Uani 1 1 d . . . . .
H28 H 0.3770 0.5994 0.9135 0.087 Uiso 1 1 calc R U . . .
C29 C 0.4455(3) 0.4520(2) 0.85396(14) 0.0575(7) Uani 1 1 d . . . . .
H29 H 0.5365 0.4533 0.8498 0.069 Uiso 1 1 calc R U . . .
C30 C 0.2292(5) 0.2209(4) 0.98500(18) 0.0877(11) Uani 1 1 d . . . . .
H30 H 0.1621 0.1771 0.9725 0.105 Uiso 1 1 calc R U . . .
C31 C 0.2129(4) 0.3205(4) 1.02725(17) 0.0904(12) Uani 1 1 d . . . . .
H31 H 0.1332 0.3547 1.0474 0.108 Uiso 1 1 calc R U . . .
C32 C 0.3371(5) 0.3589(4) 1.03358(16) 0.0886(12) Uani 1 1 d . . . . .
H32 H 0.3551 0.4234 1.0588 0.106 Uiso 1 1 calc R U . . .
C33 C 0.4309(4) 0.2834(4) 0.99523(17) 0.0885(12) Uani 1 1 d . . . . .
H33 H 0.5216 0.2890 0.9909 0.106 Uiso 1 1 calc R U . . .
C34 C 0.3641(5) 0.1990(3) 0.96499(17) 0.0849(11) Uani 1 1 d . . . . .
H34 H 0.4023 0.1386 0.9365 0.102 Uiso 1 1 calc R U . . .
C35 C 0.4269(3) 0.2597(2) 0.78756(12) 0.0470(6) Uani 1 1 d . . . . .
H35A H 0.3850 0.1886 0.8112 0.056 Uiso 1 1 calc R U . . .
H35B H 0.5201 0.2531 0.7890 0.056 Uiso 1 1 calc R U . . .
C36 C 0.4796(3) 0.1638(2) 0.67408(13) 0.0551(7) Uani 1 1 d . . . . .
H36A H 0.4608 0.0897 0.7019 0.066 Uiso 1 1 calc R U . . .
H36B H 0.5734 0.1772 0.6678 0.066 Uiso 1 1 calc R U . . .
C37 C 0.4410(3) 0.1517(2) 0.60371(13) 0.0501(6) Uani 1 1 d . . . . .
C38 C 0.4803(3) 0.2343(3) 0.54917(14) 0.0653(8) Uani 1 1 d . . . . .
H38 H 0.5321 0.2982 0.5559 0.078 Uiso 1 1 calc R U . . .
C39 C 0.4438(4) 0.2230(3) 0.48519(15) 0.0731(9) Uani 1 1 d . . . . .
H39 H 0.4706 0.2800 0.4493 0.088 Uiso 1 1 calc R U . . .
C40 C 0.3681(3) 0.1289(3) 0.47320(15) 0.0656(8) Uani 1 1 d . . . . .
C41 C 0.3301(3) 0.0472(3) 0.52740(17) 0.0670(8) Uani 1 1 d . . . . .
H41 H 0.2794 -0.0174 0.5204 0.080 Uiso 1 1 calc R U . . .
C42 C 0.3652(3) 0.0584(3) 0.59238(15) 0.0584(7) Uani 1 1 d . . . . .
H42 H 0.3371 0.0021 0.6285 0.070 Uiso 1 1 calc R U . . .
C43 C 0.3279(4) 0.1163(4) 0.40277(18) 0.0918(12) Uani 1 1 d . . . . .
H43A H 0.2659 0.1786 0.3953 0.138 Uiso 1 1 calc R U . . .
H43B H 0.2882 0.0396 0.4017 0.138 Uiso 1 1 calc R U . . .
H43C H 0.4040 0.1226 0.3665 0.138 Uiso 1 1 calc R U . . .
F1 F 0.9423(3) 0.6463(3) 0.68221(14) 0.1327(11) Uani 1 1 d . . . . .
F2 F 0.8810(3) 0.8351(3) 0.70937(18) 0.1408(11) Uani 1 1 d . . . . .
F3 F 1.0854(2) 0.7740(2) 0.71002(15) 0.1137(9) Uani 1 1 d . . . . .
F4 F 0.9463(3) 0.8111(3) 0.80832(15) 0.1293(10) Uani 1 1 d . . . . .
F5 F 1.0090(3) 0.6198(3) 0.78163(19) 0.1464(12) Uani 1 1 d . . . . .
F6 F 0.8067(2) 0.6803(2) 0.78216(13) 0.1042(8) Uani 1 1 d . . . . .
N1 N 0.4077(2) 0.26508(18) 0.71257(10) 0.0463(5) Uani 1 1 d . . . . .
H1C H 0.3224 0.2610 0.7110 0.056 Uiso 1 1 calc R U . . .
H1D H 0.4373 0.3345 0.6919 0.056 Uiso 1 1 calc R U . . .
O1 O 0.1898(2) 0.37745(18) 0.63601(11) 0.0648(5) Uani 1 1 d . . . . .
O2 O 0.41636(19) 0.51786(17) 0.64556(11) 0.0601(5) Uani 1 1 d . . . . .
O3 O 0.6455(2) 0.42010(17) 0.67415(11) 0.0628(5) Uani 1 1 d . . . . .
O4 O 0.7640(2) 0.28763(17) 0.78029(11) 0.0612(5) Uani 1 1 d . . . . .
O5 O 0.6859(2) 0.09037(19) 0.84535(13) 0.0768(6) Uani 1 1 d . . . . .
O6 O 0.4683(3) -0.0508(2) 0.8272(3) 0.167(2) Uani 1 1 d . . . . .
O7 O 0.2254(2) 0.0394(2) 0.80755(15) 0.0892(8) Uani 1 1 d . . . . .
O8 O 0.1083(2) 0.18098(17) 0.70262(11) 0.0625(5) Uani 1 1 d . . . . .

loop_
_atom_site_aniso_label
_atom_site_aniso_U_11
_atom_site_aniso_U_22
_atom_site_aniso_U_33
_atom_site_aniso_U_23
_atom_site_aniso_U_13
_atom_site_aniso_U_12
Fe1 0.0665(3) 0.0596(2) 0.03574(19) -0.00596(15) -0.01129(16) 0.00788(19)
P1 0.0612(5) 0.0531(4) 0.0790(5) -0.0110(4) -0.0111(4) -0.0042(3)
C1 0.0562(19) 0.075(2) 0.098(2) 0.0234(18) -0.0205(17) 0.0068(16)
C2 0.0598(19) 0.0509(16) 0.103(3) 0.0060(16) -0.0028(17) 0.0107(14)
C3 0.087(2) 0.0461(15) 0.0606(17) 0.0062(12) -0.0164(15) -0.0053(14)
C4 0.071(2) 0.0538(16) 0.089(2) 0.0219(15) -0.0321(17) -0.0148(15)
C5 0.0561(18) 0.0714(19) 0.0651(17) 0.0093(14) -0.0106(14) -0.0001(14)
C6 0.0503(16) 0.0546(15) 0.0684(17) 0.0116(13) -0.0110(13) -0.0046(12)
C7 0.0465(15) 0.0597(16) 0.0581(15) 0.0055(12) -0.0060(12) 0.0088(12)
C8 0.069(2) 0.072(2) 0.0666(19) -0.0019(15) -0.0108(15) 0.0006(16)
C9 0.096(3) 0.107(3) 0.065(2) -0.008(2) -0.0157(19) -0.004(2)
C10 0.099(3) 0.133(4) 0.0553(19) 0.006(2) -0.0178(19) 0.007(3)
C11 0.075(2) 0.105(3) 0.068(2) 0.031(2) -0.0018(18) 0.005(2)
C12 0.0476(16) 0.0699(19) 0.0694(18) 0.0130(15) -0.0057(14) 0.0080(14)
C13 0.064(2) 0.063(2) 0.121(3) 0.037(2) -0.006(2) 0.0078(16)
C14 0.072(2) 0.0527(19) 0.179(5) 0.023(2) -0.031(3) 0.0056(17)
C15 0.094(3) 0.0483(19) 0.182(5) 0.019(2) -0.045(3) -0.0084(19)
C16 0.081(3) 0.062(2) 0.132(3) 0.028(2) -0.043(2) -0.0231(18)
C17 0.061(2) 0.0643(19) 0.091(2) 0.0053(17) -0.0054(17) -0.0071(15)
C18 0.0522(17) 0.0557(17) 0.096(2) -0.0061(16) -0.0076(16) -0.0069(13)
C19 0.0494(16) 0.0695(19) 0.0729(19) -0.0162(15) -0.0165(14) 0.0084(14)
C20 0.070(2) 0.083(2) 0.108(3) -0.031(2) -0.032(2) 0.0050(18)
C21 0.089(3) 0.123(4) 0.121(4) -0.050(3) -0.046(3) 0.009(3)
C22 0.083(3) 0.155(4) 0.084(3) -0.034(3) -0.039(2) 0.022(3)
C23 0.068(2) 0.124(3) 0.072(2) 0.000(2) -0.0153(18) 0.012(2)
C24 0.0452(16) 0.084(2) 0.0676(18) -0.0138(16) -0.0143(14) 0.0112(15)
C25 0.0592(16) 0.0441(12) 0.0344(11) -0.0011(9) -0.0099(10) -0.0033(11)
C26 0.0635(18) 0.0612(16) 0.0451(13) -0.0027(11) -0.0180(12) 0.0043(13)
C27 0.089(2) 0.0662(18) 0.0529(16) -0.0100(14) -0.0157(16) 0.0255(17)
C28 0.114(3) 0.0513(16) 0.0585(17) -0.0127(13) -0.0287(18) -0.0007(17)
C29 0.0696(19) 0.0564(16) 0.0491(14) -0.0050(12) -0.0151(13) -0.0142(14)
C30 0.112(3) 0.090(3) 0.0599(19) 0.0201(18) -0.015(2) -0.009(2)
C31 0.095(3) 0.121(3) 0.0465(17) 0.0068(19) 0.0071(18) 0.022(2)
C32 0.119(3) 0.110(3) 0.0416(16) -0.0121(17) -0.0283(18) 0.017(3)
C33 0.095(3) 0.121(3) 0.0510(17) 0.0068(19) -0.0236(18) 0.027(2)
C34 0.126(3) 0.077(2) 0.0478(16) 0.0124(15) -0.0100(19) 0.028(2)
C35 0.0588(16) 0.0486(13) 0.0345(11) -0.0010(10) -0.0110(10) -0.0016(11)
C36 0.0711(18) 0.0511(14) 0.0449(13) -0.0110(11) -0.0143(12) 0.0136(13)
C37 0.0629(17) 0.0462(13) 0.0415(12) -0.0098(10) -0.0092(11) 0.0106(12)
C38 0.091(2) 0.0564(16) 0.0488(15) -0.0034(12) -0.0136(15) -0.0039(15)
C39 0.104(3) 0.0685(19) 0.0469(15) 0.0027(14) -0.0151(16) -0.0001(18)
C40 0.075(2) 0.077(2) 0.0473(15) -0.0142(14) -0.0187(14) 0.0243(16)
C41 0.0629(19) 0.0705(19) 0.0718(19) -0.0214(16) -0.0184(15) 0.0001(15)
C42 0.0641(18) 0.0581(16) 0.0518(15) -0.0042(12) -0.0065(13) 0.0011(14)
C43 0.112(3) 0.108(3) 0.065(2) -0.0225(19) -0.039(2) 0.019(2)
F1 0.150(2) 0.134(2) 0.1079(18) -0.0533(16) 0.0154(16) -0.0594(19)
F2 0.128(2) 0.115(2) 0.180(3) 0.038(2) -0.043(2) 0.0161(17)
F3 0.0779(15) 0.0897(15) 0.162(2) -0.0321(15) 0.0208(14) -0.0215(12)
F4 0.119(2) 0.137(2) 0.130(2) -0.0687(18) 0.0042(16) -0.0423(17)
F5 0.122(2) 0.119(2) 0.197(3) 0.052(2) -0.040(2) 0.0218(17)
F6 0.0794(14) 0.0918(15) 0.1336(19) -0.0311(13) 0.0126(13) -0.0252(12)
N1 0.0596(13) 0.0427(10) 0.0374(10) -0.0039(8) -0.0108(9) 0.0028(9)
O1 0.0585(12) 0.0652(12) 0.0721(13) 0.0069(10) -0.0173(10) -0.0019(10)
O2 0.0519(11) 0.0530(11) 0.0751(13) -0.0065(9) -0.0102(9) 0.0062(9)
O3 0.0573(12) 0.0537(11) 0.0790(13) 0.0158(9) -0.0205(10) -0.0063(9)
O4 0.0618(12) 0.0545(11) 0.0697(12) 0.0157(9) -0.0219(10) -0.0072(9)
O5 0.0735(15) 0.0615(12) 0.0955(16) 0.0321(12) -0.0236(12) -0.0089(11)
O6 0.0735(19) 0.0532(15) 0.387(6) 0.034(2) -0.085(3) -0.0046(14)
O7 0.0629(14) 0.0633(14) 0.138(2) 0.0300(14) -0.0172(14) -0.0105(11)
O8 0.0574(12) 0.0527(11) 0.0797(13) -0.0060(9) -0.0168(10) -0.0052(9)

loop_
_atom_type_symbol
_atom_type_description
_atom_type_scat_dispersion_real
_atom_type_scat_dispersion_imag
_atom_type_scat_source
C C 0.0033 0.0016 'International Tables Vol C Tables 4.2.6.8 and 6.1.1.4'
H H 0.0000 0.0000 'International Tables Vol C Tables 4.2.6.8 and 6.1.1.4'
N N 0.0061 0.0033 'International Tables Vol C Tables 4.2.6.8 and 6.1.1.4'
O O 0.0106 0.0060 'International Tables Vol C Tables 4.2.6.8 and 6.1.1.4'
F F 0.0171 0.0103 'International Tables Vol C Tables 4.2.6.8 and 6.1.1.4'
P P 0.1023 0.0942 'International Tables Vol C Tables 4.2.6.8 and 6.1.1.4'
Fe Fe 0.3463 0.8444 'International Tables Vol C Tables 4.2.6.8 and 6.1.1.4'

loop_
_geom_angle_atom_site_label_1
_geom_angle_atom_site_label_2
_geom_angle_atom_site_label_3
_geom_angle
_geom_angle_site_symmetry_1
_geom_angle_site_symmetry_3
C25 Fe1 C34 105.05(12) . .
C25 Fe1 C29 41.18(10) . .
C34 Fe1 C29 119.46(15) . .
C25 Fe1 C33 121.46(13) . .
C34 Fe1 C33 40.12(16) . .
C29 Fe1 C33 105.79(15) . .
C25 Fe1 C28 68.76(11) . .
C34 Fe1 C28 156.06(18) . .
C29 Fe1 C28 40.77(13) . .
C33 Fe1 C28 122.04(18) . .
C25 Fe1 C30 120.78(14) . .
C34 Fe1 C30 40.39(16) . .
C29 Fe1 C30 155.72(15) . .
C33 Fe1 C30 67.50(18) . .
C28 Fe1 C30 162.51(17) . .
C25 Fe1 C32 158.97(15) . .
C34 Fe1 C32 67.75(16) . .
C29 Fe1 C32 123.62(16) . .
C33 Fe1 C32 40.48(15) . .
C28 Fe1 C32 109.34(15) . .
C30 Fe1 C32 67.38(17) . .
C25 Fe1 C26 41.05(11) . .
C34 Fe1 C26 123.27(14) . .
C29 Fe1 C26 68.78(12) . .
C33 Fe1 C26 158.76(14) . .
C28 Fe1 C26 68.06(12) . .
C30 Fe1 C26 108.54(15) . .
C32 Fe1 C26 159.31(15) . .
C25 Fe1 C31 157.69(16) . .
C34 Fe1 C31 67.92(16) . .
C29 Fe1 C31 160.89(16) . .
C33 Fe1 C31 67.65(16) . .
C28 Fe1 C31 126.17(16) . .
C30 Fe1 C31 40.30(16) . .
C32 Fe1 C31 39.91(16) . .
C26 Fe1 C31 123.82(16) . .
C25 Fe1 C27 68.60(11) . .
C34 Fe1 C27 161.26(17) . .
C29 Fe1 C27 68.11(14) . .
C33 Fe1 C27 158.24(17) . .
C28 Fe1 C27 39.87(14) . .
C30 Fe1 C27 126.52(17) . .
C32 Fe1 C27 124.26(14) . .
C26 Fe1 C27 40.58(11) . .
C31 Fe1 C27 110.92(15) . .
F5 P1 F4 94.1(2) . .
F5 P1 F2 179.10(19) . .
F4 P1 F2 86.56(19) . .
F5 P1 F3 91.18(17) . .
F4 P1 F3 90.46(14) . .
F2 P1 F3 89.43(17) . .
F5 P1 F1 87.9(2) . .
F4 P1 F1 177.94(19) . .
F2 P1 F1 91.48(19) . .
F3 P1 F1 90.14(14) . .
F5 P1 F6 88.60(16) . .
F4 P1 F6 89.50(13) . .
F2 P1 F6 90.78(16) . .
F3 P1 F6 179.78(19) . .
F1 P1 F6 89.90(13) . .
O1 C1 C2 108.6(3) . .
O1 C1 H1A 110.0 . .
C2 C1 H1A 110.0 . .
O1 C1 H1B 110.0 . .
C2 C1 H1B 110.0 . .
H1A C1 H1B 108.3 . .
O2 C2 C1 108.4(3) . .
O2 C2 H2A 110.0 . .
C1 C2 H2A 110.0 . .
O2 C2 H2B 110.0 . .
C1 C2 H2B 110.0 . .
H2A C2 H2B 108.4 . .
O2 C3 C4 108.9(3) . .
O2 C3 H3A 109.9 . .
C4 C3 H3A 109.9 . .
O2 C3 H3B 109.9 . .
C4 C3 H3B 109.9 . .
H3A C3 H3B 108.3 . .
O3 C4 C3 109.0(2) . .
O3 C4 H4A 109.9 . .
C3 C4 H4A 109.9 . .
O3 C4 H4B 109.9 . .
C3 C4 H4B 109.9 . .
H4A C4 H4B 108.3 . .
O3 C5 C6 111.8(3) . .
O3 C5 H5A 109.3 . .
C6 C5 H5A 109.3 . .
O3 C5 H5B 109.3 . .
C6 C5 H5B 109.3 . .
H5A C5 H5B 107.9 . .
O4 C6 C5 107.2(2) . .
O4 C6 H6A 110.3 . .
C5 C6 H6A 110.3 . .
O4 C6 H6B 110.3 . .
C5 C6 H6B 110.3 . .
H6A C6 H6B 108.5 . .
O4 C7 C8 124.9(3) . .
O4 C7 C12 114.9(3) . .
C8 C7 C12 120.2(3) . .
C7 C8 C9 120.4(3) . .
C7 C8 H8 119.8 . .
C9 C8 H8 119.8 . .
C10 C9 C8 120.3(4) . .
C10 C9 H9 119.9 . .
C8 C9 H9 119.9 . .
C9 C10 C11 120.4(3) . .
C9 C10 H10 119.8 . .
C11 C10 H10 119.8 . .
C12 C11 C10 120.3(3) . .
C12 C11 H11 119.9 . .
C10 C11 H11 119.9 . .
O5 C12 C11 126.1(3) . .
O5 C12 C7 115.5(3) . .
C11 C12 C7 118.4(3) . .
O5 C13 C14 108.6(3) . .
O5 C13 H13A 110.0 . .
C14 C13 H13A 110.0 . .
O5 C13 H13B 110.0 . .
C14 C13 H13B 110.0 . .
H13A C13 H13B 108.3 . .
O6 C14 C13 109.6(4) . .
O6 C14 H14A 109.7 . .
C13 C14 H14A 109.7 . .
O6 C14 H14B 109.7 . .
C13 C14 H14B 109.7 . .
H14A C14 H14B 108.2 . .
O6 C15 C16 124.6(4) . .
O6 C15 H15A 106.2 . .
C16 C15 H15A 106.2 . .
O6 C15 H15B 106.2 . .
C16 C15 H15B 106.2 . .
H15A C15 H15B 106.4 . .
O7 C16 C15 117.1(3) . .
O7 C16 H16A 108.0 . .
C15 C16 H16A 108.0 . .
O7 C16 H16B 108.0 . .
C15 C16 H16B 108.0 . .
H16A C16 H16B 107.3 . .
O7 C17 C18 112.5(3) . .
O7 C17 H17A 109.1 . .
C18 C17 H17A 109.1 . .
O7 C17 H17B 109.1 . .
C18 C17 H17B 109.1 . .
H17A C17 H17B 107.8 . .
O8 C18 C17 109.1(2) . .
O8 C18 H18A 109.9 . .
C17 C18 H18A 109.9 . .
O8 C18 H18B 109.9 . .
C17 C18 H18B 109.9 . .
H18A C18 H18B 108.3 . .
O8 C19 C20 125.2(3) . .
O8 C19 C24 115.4(3) . .
C20 C19 C24 119.5(3) . .
C21 C20 C19 120.5(4) . .
C21 C20 H20 119.8 . .
C19 C20 H20 119.8 . .
C22 C21 C20 121.0(4) . .
C22 C21 H21 119.5 . .
C20 C21 H21 119.5 . .
C21 C22 C23 120.2(4) . .
C21 C22 H22 119.9 . .
C23 C22 H22 119.9 . .
C24 C23 C22 119.2(4) . .
C24 C23 H23 120.4 . .
C22 C23 H23 120.4 . .
O1 C24 C23 124.4(3) . .
O1 C24 C19 115.8(3) . .
C23 C24 C19 119.7(3) . .
C26 C25 C29 107.5(2) . .
C26 C25 C35 126.8(2) . .
C29 C25 C35 125.6(3) . .
C26 C25 Fe1 70.09(14) . .
C29 C25 Fe1 69.66(14) . .
C35 C25 Fe1 122.95(16) . .
C27 C26 C25 107.7(3) . .
C27 C26 Fe1 70.05(16) . .
C25 C26 Fe1 68.86(14) . .
C27 C26 H26 126.2 . .
C25 C26 H26 126.2 . .
Fe1 C26 H26 126.5 . .
C28 C27 C26 108.5(3) . .
C28 C27 Fe1 69.55(18) . .
C26 C27 Fe1 69.37(16) . .
C28 C27 H27 125.8 . .
C26 C27 H27 125.8 . .
Fe1 C27 H27 126.9 . .
C27 C28 C29 108.8(3) . .
C27 C28 Fe1 70.57(19) . .
C29 C28 Fe1 69.40(17) . .
C27 C28 H28 125.6 . .
C29 C28 H28 125.6 . .
Fe1 C28 H28 126.0 . .
C28 C29 C25 107.5(3) . .
C28 C29 Fe1 69.82(18) . .
C25 C29 Fe1 69.16(15) . .
C28 C29 H29 126.2 . .
C25 C29 H29 126.2 . .
Fe1 C29 H29 126.3 . .
C34 C30 C31 108.1(4) . .
C34 C30 Fe1 69.4(2) . .
C31 C30 Fe1 70.1(2) . .
C34 C30 H30 126.0 . .
C31 C30 H30 126.0 . .
Fe1 C30 H30 126.1 . .
C32 C31 C30 107.7(4) . .
C32 C31 Fe1 69.8(2) . .
C30 C31 Fe1 69.6(2) . .
C32 C31 H31 126.1 . .
C30 C31 H31 126.1 . .
Fe1 C31 H31 126.0 . .
C31 C32 C33 108.2(4) . .
C31 C32 Fe1 70.25(19) . .
C33 C32 Fe1 69.59(18) . .
C31 C32 H32 125.9 . .
C33 C32 H32 125.9 . .
Fe1 C32 H32 125.9 . .
C34 C33 C32 108.0(4) . .
C34 C33 Fe1 69.7(2) . .
C32 C33 Fe1 69.9(2) . .
C34 C33 H33 126.0 . .
C32 C33 H33 126.0 . .
Fe1 C33 H33 126.0 . .
C33 C34 C30 108.0(4) . .
C33 C34 Fe1 70.2(2) . .
C30 C34 Fe1 70.2(2) . .
C33 C34 H34 126.0 . .
C30 C34 H34 126.0 . .
Fe1 C34 H34 125.2 . .
C25 C35 N1 112.5(2) . .
C25 C35 H35A 109.1 . .
N1 C35 H35A 109.1 . .
C25 C35 H35B 109.1 . .
N1 C35 H35B 109.1 . .
H35A C35 H35B 107.8 . .
N1 C36 C37 111.8(2) . .
N1 C36 H36A 109.3 . .
C37 C36 H36A 109.3 . .
N1 C36 H36B 109.3 . .
C37 C36 H36B 109.3 . .
H36A C36 H36B 107.9 . .
C42 C37 C38 118.5(2) . .
C42 C37 C36 120.4(2) . .
C38 C37 C36 121.1(3) . .
C39 C38 C37 120.8(3) . .
C39 C38 H38 119.6 . .
C37 C38 H38 119.6 . .
C38 C39 C40 121.1(3) . .
C38 C39 H39 119.4 . .
C40 C39 H39 119.4 . .
C41 C40 C39 117.7(3) . .
C41 C40 C43 121.1(3) . .
C39 C40 C43 121.2(3) . .
C40 C41 C42 121.6(3) . .
C40 C41 H41 119.2 . .
C42 C41 H41 119.2 . .
C37 C42 C41 120.3(3) . .
C37 C42 H42 119.9 . .
C41 C42 H42 119.9 . .
C40 C43 H43A 109.5 . .
C40 C43 H43B 109.5 . .
H43A C43 H43B 109.5 . .
C40 C43 H43C 109.5 . .
H43A C43 H43C 109.5 . .
H43B C43 H43C 109.5 . .
C36 N1 C35 110.52(19) . .
C36 N1 H1C 109.5 . .
C35 N1 H1C 109.5 . .
C36 N1 H1D 109.5 . .
C35 N1 H1D 109.5 . .
H1C N1 H1D 108.1 . .
C24 O1 C1 117.0(2) . .
C3 O2 C2 112.7(2) . .
C4 O3 C5 112.3(2) . .
C7 O4 C6 117.2(2) . .
C12 O5 C13 118.0(3) . .
C15 O6 C14 122.3(3) . .
C16 O7 C17 115.8(3) . .
C19 O8 C18 116.0(2) . .

loop_
_geom_bond_atom_site_label_1
_geom_bond_atom_site_label_2
_geom_bond_distance
_geom_bond_site_symmetry_2
Fe1 C25 2.019(2) .
Fe1 C34 2.023(3) .
Fe1 C29 2.026(3) .
Fe1 C33 2.030(3) .
Fe1 C28 2.031(3) .
Fe1 C30 2.033(4) .
Fe1 C32 2.034(3) .
Fe1 C26 2.036(3) .
Fe1 C31 2.039(3) .
Fe1 C27 2.045(3) .
P1 F5 1.548(3) .
P1 F4 1.565(2) .
P1 F2 1.568(3) .
P1 F3 1.572(2) .
P1 F1 1.573(2) .
P1 F6 1.578(2) .
C1 O1 1.423(4) .
C1 C2 1.479(5) .
C1 H1A 0.9700 .
C1 H1B 0.9700 .
C2 O2 1.422(4) .
C2 H2A 0.9700 .
C2 H2B 0.9700 .
C3 O2 1.407(4) .
C3 C4 1.480(5) .
C3 H3A 0.9700 .
C3 H3B 0.9700 .
C4 O3 1.423(3) .
C4 H4A 0.9700 .
C4 H4B 0.9700 .
C5 O3 1.425(3) .
C5 C6 1.489(4) .
C5 H5A 0.9700 .
C5 H5B 0.9700 .
C6 O4 1.424(3) .
C6 H6A 0.9700 .
C6 H6B 0.9700 .
C7 O4 1.363(3) .
C7 C8 1.375(4) .
C7 C12 1.398(4) .
C8 C9 1.376(5) .
C8 H8 0.9300 .
C9 C10 1.352(6) .
C9 H9 0.9300 .
C10 C11 1.389(6) .
C10 H10 0.9300 .
C11 C12 1.387(5) .
C11 H11 0.9300 .
C12 O5 1.368(4) .
C13 O5 1.426(4) .
C13 C14 1.462(6) .
C13 H13A 0.9700 .
C13 H13B 0.9700 .
C14 O6 1.404(4) .
C14 H14A 0.9700 .
C14 H14B 0.9700 .
C15 O6 1.222(5) .
C15 C16 1.411(5) .
C15 H15A 0.9700 .
C15 H15B 0.9700 .
C16 O7 1.363(4) .
C16 H16A 0.9700 .
C16 H16B 0.9700 .
C17 O7 1.414(4) .
C17 C18 1.474(5) .
C17 H17A 0.9700 .
C17 H17B 0.9700 .
C18 O8 1.440(4) .
C18 H18A 0.9700 .
C18 H18B 0.9700 .
C19 O8 1.365(4) .
C19 C20 1.381(4) .
C19 C24 1.390(5) .
C20 C21 1.365(6) .
C20 H20 0.9300 .
C21 C22 1.351(7) .
C21 H21 0.9300 .
C22 C23 1.400(6) .
C22 H22 0.9300 .
C23 C24 1.389(5) .
C23 H23 0.9300 .
C24 O1 1.374(4) .
C25 C26 1.422(4) .
C25 C29 1.422(4) .
C25 C35 1.484(3) .
C26 C27 1.415(4) .
C26 H26 0.9300 .
C27 C28 1.390(5) .
C27 H27 0.9300 .
C28 C29 1.413(4) .
C28 H28 0.9300 .
C29 H29 0.9300 .
C30 C34 1.400(6) .
C30 C31 1.403(6) .
C30 H30 0.9300 .
C31 C32 1.390(6) .
C31 H31 0.9300 .
C32 C33 1.406(5) .
C32 H32 0.9300 .
C33 C34 1.390(6) .
C33 H33 0.9300 .
C34 H34 0.9300 .
C35 N1 1.500(3) .
C35 H35A 0.9700 .
C35 H35B 0.9700 .
C36 N1 1.497(3) .
C36 C37 1.501(3) .
C36 H36A 0.9700 .
C36 H36B 0.9700 .
C37 C42 1.365(4) .
C37 C38 1.381(4) .
C38 C39 1.371(4) .
C38 H38 0.9300 .
C39 C40 1.377(5) .
C39 H39 0.9300 .
C40 C41 1.368(5) .
C40 C43 1.510(4) .
C41 C42 1.384(4) .
C41 H41 0.9300 .
C42 H42 0.9300 .
C43 H43A 0.9600 .
C43 H43B 0.9600 .
C43 H43C 0.9600 .
N1 H1C 0.8900 .
N1 H1D 0.8900 .
